data_7019470
loop_
_publ_author_name
'Levin, Jessica R.'
'Gu, Jun'
'Carroll, Patrick J.'
'Schelter, Eric J.'

_publ_section_title
;
 Lanthanide(iii) 2-naphthoxide complexes stabilized by interligand
 non-covalent interactions.
;
_journal_issue 26
_journal_name_full 'Dalton transactions (Cambridge, England : 2003)'
_journal_page_first 7870
_journal_page_last 7872
_journal_paper_doi 10.1039/c2dt30445g
_journal_volume 41
_journal_year 2012
_chemical_formula_sum 'C116 H110 Ce2 Li4 O18'
_chemical_formula_weight 2100.04
_space_group_IT_number 2
_symmetry_cell_setting triclinic
_symmetry_Int_Tables_number 2
_symmetry_space_group_name_Hall '-P 1'
_symmetry_space_group_name_H-M 'P -1'
_atom_sites_solution_hydrogens geom
_atom_sites_solution_primary direct
_audit_creation_method SHELXL-97
_cell_angle_alpha 82.260(3)
_cell_angle_beta 74.755(3)
_cell_angle_gamma 87.099(3)
_cell_formula_units_Z 1
_cell_length_a 11.7345(7)
_cell_length_b 15.1830(9)
_cell_length_c 16.6050(9)
_cell_measurement_reflns_used 9731
_cell_measurement_temperature 143(1)
_cell_measurement_theta_max 27.51
_cell_measurement_theta_min 2.46
_cell_volume 2828.0(3)
_computing_data_collection 'Bruker APEX2'
_computing_data_reduction 'Bruker SAINT'
_computing_structure_refinement 'SHELXL-97 (Sheldrick, 2008)'
_computing_structure_solution 'SHELXS-97 (Sheldrick, 2008)'
_diffrn_ambient_temperature 143(1)
_diffrn_measured_fraction_theta_full 0.979
_diffrn_measured_fraction_theta_max 0.979
_diffrn_measurement_device 'CCD Area Detector'
_diffrn_measurement_device_type 'Bruker APEXII'
_diffrn_measurement_method 'phi and omega scans'
_diffrn_radiation_monochromator graphite
_diffrn_radiation_source 'sealed tube'
_diffrn_radiation_type MoK\a
_diffrn_radiation_wavelength 0.71073
_diffrn_reflns_av_R_equivalents 0.0272
_diffrn_reflns_av_sigmaI/netI 0.0225
_diffrn_reflns_limit_h_max 15
_diffrn_reflns_limit_h_min -15
_diffrn_reflns_limit_k_max 19
_diffrn_reflns_limit_k_min -19
_diffrn_reflns_limit_l_max 21
_diffrn_reflns_limit_l_min -21
_diffrn_reflns_number 80553
_diffrn_reflns_theta_full 27.72
_diffrn_reflns_theta_max 27.72
_diffrn_reflns_theta_min 1.74
_exptl_absorpt_coefficient_mu 0.856
_exptl_absorpt_correction_T_max 0.7456
_exptl_absorpt_correction_T_min 0.6649
_exptl_absorpt_correction_type multi-scan
_exptl_absorpt_process_details '(SADABS; Sheldrick, 2007)'
_exptl_crystal_density_diffrn 1.233
_exptl_crystal_density_method 'not measured'
_exptl_crystal_F_000 1078
_exptl_crystal_size_max 0.50
_exptl_crystal_size_mid 0.08
_exptl_crystal_size_min 0.03
_refine_diff_density_max 1.215
_refine_diff_density_min -0.680
_refine_diff_density_rms 0.061
_refine_ls_extinction_method none
_refine_ls_goodness_of_fit_ref 1.075
_refine_ls_hydrogen_treatment constr
_refine_ls_matrix_type full
_refine_ls_number_parameters 636
_refine_ls_number_reflns 13008
_refine_ls_number_restraints 0
_refine_ls_restrained_S_all 1.075
_refine_ls_R_factor_all 0.0324
_refine_ls_R_factor_gt 0.0267
_refine_ls_shift/su_max 0.004
_refine_ls_shift/su_mean 0.000
_refine_ls_structure_factor_coef Fsqd
_refine_ls_weighting_details 'calc w=1/[\s^2^(Fo^2^)+(0.0396P)^2^+0.7016P] where P=(Fo^2^+2Fc^2^)/3'
_refine_ls_weighting_scheme calc
_refine_ls_wR_factor_gt 0.0673
_refine_ls_wR_factor_ref 0.0694
_reflns_number_gt 11532
_reflns_number_total 13008
_reflns_threshold_expression >2sigma(I)
_cod_data_source_file c2dt30445g.txt
_cod_data_source_block UP4119
_cod_original_sg_symbol_H-M 'P -1 '
_cod_database_code 7019470

loop_
_symmetry_equiv_pos_as_xyz
'x, y, z'
'-x, -y, -z'

loop_
_atom_site_label
_atom_site_type_symbol
_atom_site_fract_x
_atom_site_fract_y
_atom_site_fract_z
_atom_site_U_iso_or_equiv
_atom_site_adp_type
_atom_site_occupancy
_atom_site_symmetry_multiplicity
_atom_site_calc_flag
_atom_site_refinement_flags
Ce1 Ce 0.493088(8) 0.632375(6) 0.466077(6) 0.02473(4) Uani 1 1 d .
O1 O 0.32414(12) 0.72444(9) 0.47640(9) 0.0346(3) Uani 1 1 d .
O2 O 0.38329(11) 0.50175(8) 0.54059(8) 0.0313(3) Uani 1 1 d .
O3 O 0.52125(15) 0.67668(11) 0.58955(9) 0.0455(4) Uani 1 1 d .
O4 O 0.45495(13) 0.65568(10) 0.33222(8) 0.0383(3) Uani 1 1 d .
O5 O 0.64153(12) 0.73979(10) 0.42868(10) 0.0441(4) Uani 1 1 d .
O6 O 0.17031(15) 0.76104(11) 0.34466(12) 0.0547(4) Uani 1 1 d .
O7 O 0.36348(17) 0.85573(11) 0.28014(12) 0.0595(5) Uani 1 1 d .
O8 O 0.62386(16) 0.88459(11) 0.58083(13) 0.0579(5) Uani 1 1 d .
O9 O 0.7848(2) 0.75306(12) 0.5680(2) 0.0994(10) Uani 1 1 d .
C1 C 0.25003(16) 0.77240(12) 0.52968(12) 0.0295(4) Uani 1 1 d .
C2 C 0.25814(19) 0.86650(13) 0.51638(13) 0.0377(4) Uani 1 1 d .
H2 H 0.3156 0.8932 0.4710 0.050 Uiso 1 1 calc R
C3 C 0.1834(2) 0.91854(14) 0.56877(14) 0.0432(5) Uani 1 1 d .
H3 H 0.1911 0.9800 0.5586 0.057 Uiso 1 1 calc R
C4 C 0.09466(18) 0.88059(13) 0.63809(13) 0.0363(4) Uani 1 1 d .
C5 C 0.0148(2) 0.93194(16) 0.69349(16) 0.0501(6) Uani 1 1 d .
H5 H 0.0197 0.9936 0.6842 0.067 Uiso 1 1 calc R
C6 C -0.0690(2) 0.89328(19) 0.75990(16) 0.0567(6) Uani 1 1 d .
H6 H -0.1215 0.9283 0.7951 0.075 Uiso 1 1 calc R
C7 C -0.0761(2) 0.80070(19) 0.77525(16) 0.0546(6) Uani 1 1 d .
H7 H -0.1329 0.7743 0.8213 0.073 Uiso 1 1 calc R
C8 C -0.00103(19) 0.74874(16) 0.72372(15) 0.0459(5) Uani 1 1 d .
H8 H -0.0070 0.6872 0.7352 0.061 Uiso 1 1 calc R
C9 C 0.08619(17) 0.78657(13) 0.65283(12) 0.0322(4) Uani 1 1 d .
C10 C 0.16446(16) 0.73462(12) 0.59722(13) 0.0328(4) Uani 1 1 d .
H10 H 0.1579 0.6731 0.6066 0.044 Uiso 1 1 calc R
C11 C 0.27044(14) 0.49990(11) 0.58837(11) 0.0238(3) Uani 1 1 d .
C12 C 0.17790(16) 0.49318(12) 0.54954(11) 0.0294(4) Uani 1 1 d .
H12 H 0.1954 0.4917 0.4918 0.039 Uiso 1 1 calc R
C13 C 0.06321(16) 0.48889(13) 0.59614(12) 0.0322(4) Uani 1 1 d .
H13 H 0.0036 0.4842 0.5695 0.043 Uiso 1 1 calc R
C14 C 0.03327(16) 0.49143(12) 0.68339(12) 0.0303(4) Uani 1 1 d .
C15 C -0.08511(18) 0.48567(15) 0.73373(15) 0.0431(5) Uani 1 1 d .
H15 H -0.1461 0.4794 0.7089 0.057 Uiso 1 1 calc R
C16 C -0.1100(2) 0.48918(17) 0.81820(16) 0.0550(7) Uani 1 1 d .
H16 H -0.1878 0.4846 0.8506 0.073 Uiso 1 1 calc R
C17 C -0.0200(2) 0.49952(17) 0.85642(15) 0.0546(6) Uani 1 1 d .
H17 H -0.0384 0.5026 0.9140 0.073 Uiso 1 1 calc R
C18 C 0.0950(2) 0.50528(15) 0.81031(13) 0.0431(5) Uani 1 1 d .
H18 H 0.1541 0.5123 0.8368 0.057 Uiso 1 1 calc R
C19 C 0.12517(16) 0.50059(12) 0.72261(11) 0.0295(4) Uani 1 1 d .
C20 C 0.24382(15) 0.50422(11) 0.67299(11) 0.0270(4) Uani 1 1 d .
H20 H 0.3044 0.5096 0.6984 0.036 Uiso 1 1 calc R
C21 C 0.4665(2) 0.66407(15) 0.67210(13) 0.0413(5) Uani 1 1 d .
C22 C 0.5051(2) 0.59273(15) 0.72434(15) 0.0465(5) Uani 1 1 d .
H22 H 0.5695 0.5574 0.7015 0.062 Uiso 1 1 calc R
C23 C 0.4480(2) 0.57605(15) 0.80745(15) 0.0479(6) Uani 1 1 d .
H23 H 0.4750 0.5297 0.8407 0.064 Uiso 1 1 calc R
C24 C 0.3497(2) 0.62684(16) 0.84413(14) 0.0467(5) Uani 1 1 d .
C25 C 0.2846(3) 0.60773(19) 0.92921(15) 0.0585(7) Uani 1 1 d .
H25 H 0.3080 0.5603 0.9632 0.078 Uiso 1 1 calc R
C26 C 0.1888(3) 0.6575(2) 0.96182(16) 0.0658(8) Uani 1 1 d .
H26 H 0.1465 0.6432 1.0175 0.088 Uiso 1 1 calc R
C27 C 0.1528(3) 0.7306(2) 0.91225(17) 0.0650(7) Uani 1 1 d .
H27 H 0.0874 0.7647 0.9355 0.086 Uiso 1 1 calc R
C28 C 0.2137(2) 0.75170(19) 0.82983(16) 0.0556(6) Uani 1 1 d .
H28 H 0.1896 0.8005 0.7977 0.074 Uiso 1 1 calc R
C29 C 0.3122(2) 0.70024(15) 0.79331(14) 0.0433(5) Uani 1 1 d .
C30 C 0.3742(2) 0.71709(15) 0.70739(13) 0.0422(5) Uani 1 1 d .
H30 H 0.3515 0.7655 0.6741 0.056 Uiso 1 1 calc R
C31 C 0.48848(18) 0.65070(13) 0.24920(12) 0.0331(4) Uani 1 1 d .
C32 C 0.40108(19) 0.64294(14) 0.20534(13) 0.0380(4) Uani 1 1 d .
H32 H 0.3218 0.6402 0.2348 0.051 Uiso 1 1 calc R
C33 C 0.4320(2) 0.63952(15) 0.12087(13) 0.0420(5) Uani 1 1 d .
H33 H 0.3731 0.6351 0.0936 0.056 Uiso 1 1 calc R
C34 C 0.5503(2) 0.64245(15) 0.07386(13) 0.0404(5) Uani 1 1 d .
C35 C 0.5863(3) 0.63654(17) -0.01396(14) 0.0538(6) Uani 1 1 d .
H35 H 0.5295 0.6301 -0.0426 0.071 Uiso 1 1 calc R
C36 C 0.7024(3) 0.64014(19) -0.05687(16) 0.0645(8) Uani 1 1 d .
H36 H 0.7244 0.6359 -0.1143 0.086 Uiso 1 1 calc R
C37 C 0.7883(3) 0.6502(2) -0.01500(17) 0.0618(7) Uani 1 1 d .
H37 H 0.8674 0.6531 -0.0449 0.082 Uiso 1 1 calc R
C38 C 0.7582(2) 0.65595(17) 0.06909(15) 0.0507(6) Uani 1 1 d .
H38 H 0.8170 0.6629 0.0958 0.067 Uiso 1 1 calc R
C39 C 0.63862(19) 0.65148(14) 0.11670(13) 0.0378(4) Uani 1 1 d .
C40 C 0.60474(18) 0.65538(13) 0.20436(12) 0.0355(4) Uani 1 1 d .
H40 H 0.6625 0.6613 0.2323 0.047 Uiso 1 1 calc R
C41 C 0.71464(17) 0.78537(13) 0.36265(14) 0.0365(4) Uani 1 1 d .
C42 C 0.6968(2) 0.87865(15) 0.34619(18) 0.0531(6) Uani 1 1 d .
H42 H 0.6349 0.9063 0.3819 0.071 Uiso 1 1 calc R
C43 C 0.7677(2) 0.92831(16) 0.2798(2) 0.0614(7) Uani 1 1 d .
H43 H 0.7535 0.9892 0.2707 0.082 Uiso 1 1 calc R
C44 C 0.8625(2) 0.88911(16) 0.22431(15) 0.0488(6) Uani 1 1 d .
C45 C 0.9395(3) 0.9385(2) 0.15475(19) 0.0709(8) Uani 1 1 d .
H45 H 0.9264 0.9993 0.1436 0.094 Uiso 1 1 calc R
C46 C 1.0313(3) 0.8993(2) 0.10448(18) 0.0786(10) Uani 1 1 d .
H46 H 1.0801 0.9328 0.0585 0.105 Uiso 1 1 calc R
C47 C 1.0535(3) 0.8085(2) 0.12112(18) 0.0727(9) Uani 1 1 d .
H47 H 1.1185 0.7823 0.0869 0.097 Uiso 1 1 calc R
C48 C 0.9810(2) 0.75746(19) 0.18705(16) 0.0562(6) Uani 1 1 d .
H48 H 0.9963 0.6968 0.1966 0.075 Uiso 1 1 calc R
C49 C 0.88307(19) 0.79632(15) 0.24082(14) 0.0400(5) Uani 1 1 d .
C50 C 0.80785(18) 0.74612(13) 0.31052(13) 0.0361(4) Uani 1 1 d .
H50 H 0.8218 0.6854 0.3212 0.048 Uiso 1 1 calc R
C51 C 0.1570(3) 0.85051(18) 0.3092(2) 0.0661(8) Uani 1 1 d .
H51A H 0.1450 0.8901 0.3521 0.088 Uiso 1 1 calc R
H51B H 0.0894 0.8563 0.2854 0.088 Uiso 1 1 calc R
C52 C 0.2668(3) 0.87313(19) 0.2428(2) 0.0728(9) Uani 1 1 d .
H52A H 0.2748 0.8373 0.1974 0.097 Uiso 1 1 calc R
H52B H 0.2650 0.9353 0.2200 0.097 Uiso 1 1 calc R
C53 C 0.0682(2) 0.7303(2) 0.4088(2) 0.0739(9) Uani 1 1 d .
H53A H 0.0485 0.7706 0.4504 0.111 Uiso 1 1 calc R
H53B H 0.0843 0.6722 0.4348 0.111 Uiso 1 1 calc R
H53C H 0.0032 0.7273 0.3843 0.111 Uiso 1 1 calc R
C54 C 0.4752(3) 0.8755(2) 0.2205(2) 0.0758(9) Uani 1 1 d .
H54A H 0.4817 0.8454 0.1721 0.114 Uiso 1 1 calc R
H54B H 0.5381 0.8558 0.2460 0.114 Uiso 1 1 calc R
H54C H 0.4805 0.9385 0.2034 0.114 Uiso 1 1 calc R
C55 C 0.7190(3) 0.88941(19) 0.61760(19) 0.0608(7) Uani 1 1 d .
H55A H 0.6959 0.8654 0.6766 0.081 Uiso 1 1 calc R
H55B H 0.7415 0.9508 0.6134 0.081 Uiso 1 1 calc R
C56 C 0.8194(3) 0.83710(17) 0.5719(2) 0.0680(8) Uani 1 1 d .
H56A H 0.8500 0.8670 0.5154 0.090 Uiso 1 1 calc R
H56B H 0.8822 0.8332 0.6004 0.090 Uiso 1 1 calc R
C57 C 0.5215(3) 0.9306(2) 0.6208(3) 0.0806(10) Uani 1 1 d .
H57A H 0.4887 0.9002 0.6760 0.121 Uiso 1 1 calc R
H57B H 0.4645 0.9330 0.5883 0.121 Uiso 1 1 calc R
H57C H 0.5418 0.9899 0.6252 0.121 Uiso 1 1 calc R
C58 C 0.8236(3) 0.6810(2) 0.6011(3) 0.1054(16) Uani 1 1 d .
H58A H 0.9081 0.6830 0.5894 0.158 Uiso 1 1 calc R
H58B H 0.8019 0.6317 0.5780 0.158 Uiso 1 1 calc R
H58C H 0.7900 0.6741 0.6609 0.158 Uiso 1 1 calc R
Li1 Li 0.3317(4) 0.7437(2) 0.3597(2) 0.0441(8) Uani 1 1 d .
Li2 Li 0.6329(4) 0.7645(3) 0.5393(3) 0.0564(11) Uani 1 1 d .

loop_
_atom_site_aniso_label
_atom_site_aniso_U_11
_atom_site_aniso_U_22
_atom_site_aniso_U_33
_atom_site_aniso_U_23
_atom_site_aniso_U_13
_atom_site_aniso_U_12
Ce1 0.02174(5) 0.02533(6) 0.02614(6) -0.00345(4) -0.00447(4) 0.00036(4)
O1 0.0286(7) 0.0375(7) 0.0376(7) -0.0094(6) -0.0074(6) 0.0084(6)
O2 0.0199(6) 0.0292(6) 0.0379(7) -0.0014(5) 0.0031(5) 0.0019(5)
O3 0.0586(10) 0.0483(9) 0.0352(8) -0.0092(7) -0.0188(7) -0.0060(7)
O4 0.0451(8) 0.0407(8) 0.0282(7) -0.0057(6) -0.0080(6) 0.0050(6)
O5 0.0294(7) 0.0374(8) 0.0614(10) -0.0020(7) -0.0050(7) -0.0076(6)
O6 0.0535(10) 0.0493(9) 0.0718(12) -0.0120(9) -0.0346(9) 0.0109(8)
O7 0.0696(12) 0.0442(9) 0.0720(12) 0.0059(9) -0.0376(10) -0.0020(8)
O8 0.0570(11) 0.0463(9) 0.0821(13) -0.0158(9) -0.0363(10) 0.0074(8)
O9 0.0936(16) 0.0396(10) 0.205(3) -0.0125(14) -0.1108(19) 0.0047(10)
C1 0.0248(9) 0.0318(9) 0.0346(9) -0.0072(8) -0.0121(7) 0.0048(7)
C2 0.0372(11) 0.0335(10) 0.0389(11) -0.0012(8) -0.0050(9) -0.0032(8)
C3 0.0517(13) 0.0261(10) 0.0492(12) -0.0039(9) -0.0090(10) -0.0004(9)
C4 0.0362(10) 0.0342(10) 0.0397(11) -0.0101(8) -0.0100(9) 0.0043(8)
C5 0.0566(15) 0.0388(12) 0.0559(14) -0.0184(11) -0.0122(12) 0.0112(10)
C6 0.0495(14) 0.0660(16) 0.0514(14) -0.0234(13) -0.0026(11) 0.0161(12)
C7 0.0412(13) 0.0678(17) 0.0452(13) -0.0057(12) 0.0043(10) 0.0052(11)
C8 0.0376(12) 0.0447(12) 0.0489(13) -0.0003(10) -0.0034(10) 0.0030(9)
C9 0.0292(9) 0.0327(10) 0.0354(10) -0.0044(8) -0.0102(8) 0.0031(7)
C10 0.0289(9) 0.0252(9) 0.0437(11) -0.0045(8) -0.0091(8) 0.0035(7)
C11 0.0202(8) 0.0171(7) 0.0297(9) 0.0007(6) -0.0007(7) 0.0010(6)
C12 0.0300(9) 0.0309(9) 0.0261(9) -0.0041(7) -0.0048(7) -0.0013(7)
C13 0.0251(9) 0.0351(10) 0.0382(10) -0.0026(8) -0.0121(8) -0.0033(7)
C14 0.0231(9) 0.0282(9) 0.0353(10) -0.0009(7) -0.0015(7) -0.0001(7)
C15 0.0242(10) 0.0434(12) 0.0540(13) 0.0006(10) 0.0004(9) -0.0017(8)
C16 0.0379(12) 0.0566(14) 0.0521(14) -0.0046(11) 0.0195(11) -0.0007(11)
C17 0.0601(16) 0.0593(15) 0.0317(11) -0.0088(10) 0.0124(11) -0.0046(12)
C18 0.0484(13) 0.0467(12) 0.0317(10) -0.0067(9) -0.0046(9) -0.0056(10)
C19 0.0297(9) 0.0279(9) 0.0276(9) -0.0030(7) -0.0018(7) -0.0014(7)
C20 0.0230(8) 0.0263(8) 0.0315(9) -0.0006(7) -0.0078(7) -0.0015(7)
C21 0.0548(13) 0.0418(11) 0.0348(10) -0.0069(9) -0.0216(10) -0.0119(10)
C22 0.0603(15) 0.0418(12) 0.0452(12) -0.0076(10) -0.0252(11) -0.0069(10)
C23 0.0711(16) 0.0388(11) 0.0434(12) -0.0017(10) -0.0327(12) -0.0048(11)
C24 0.0654(15) 0.0466(12) 0.0357(11) -0.0028(10) -0.0249(11) -0.0163(11)
C25 0.088(2) 0.0582(15) 0.0350(12) -0.0023(11) -0.0250(13) -0.0170(14)
C26 0.084(2) 0.081(2) 0.0330(12) -0.0089(13) -0.0109(13) -0.0237(17)
C27 0.0645(17) 0.088(2) 0.0453(14) -0.0195(14) -0.0119(13) -0.0061(15)
C28 0.0674(17) 0.0621(16) 0.0428(13) -0.0098(12) -0.0222(12) -0.0014(13)
C29 0.0537(13) 0.0469(12) 0.0364(11) -0.0078(9) -0.0211(10) -0.0102(10)
C30 0.0586(14) 0.0396(11) 0.0357(11) -0.0017(9) -0.0249(10) -0.0093(10)
C31 0.0437(11) 0.0294(9) 0.0267(9) -0.0037(7) -0.0105(8) 0.0023(8)
C32 0.0351(10) 0.0416(11) 0.0379(11) -0.0046(9) -0.0104(8) -0.0019(9)
C33 0.0438(12) 0.0494(12) 0.0384(11) -0.0052(9) -0.0205(9) -0.0026(10)
C34 0.0494(12) 0.0419(11) 0.0309(10) -0.0044(9) -0.0128(9) 0.0024(9)
C35 0.0703(17) 0.0596(15) 0.0323(11) -0.0054(10) -0.0156(11) 0.0012(13)
C36 0.085(2) 0.0674(17) 0.0322(12) -0.0080(12) -0.0009(13) 0.0082(15)
C37 0.0572(16) 0.0697(18) 0.0458(14) -0.0039(13) 0.0056(12) 0.0087(13)
C38 0.0433(13) 0.0576(14) 0.0470(13) -0.0055(11) -0.0058(10) 0.0036(11)
C39 0.0399(11) 0.0371(11) 0.0350(10) -0.0024(8) -0.0093(9) 0.0035(9)
C40 0.0375(11) 0.0379(10) 0.0346(10) -0.0051(8) -0.0157(8) 0.0028(8)
C41 0.0259(9) 0.0320(10) 0.0537(12) -0.0011(9) -0.0146(9) -0.0085(8)
C42 0.0365(12) 0.0352(11) 0.0820(18) -0.0029(12) -0.0077(12) 0.0013(9)
C43 0.0589(16) 0.0328(12) 0.088(2) 0.0075(12) -0.0174(14) -0.0082(11)
C44 0.0541(14) 0.0438(12) 0.0501(13) 0.0002(10) -0.0165(11) -0.0163(11)
C45 0.090(2) 0.0606(17) 0.0599(17) 0.0074(14) -0.0170(16) -0.0328(16)
C46 0.092(2) 0.090(2) 0.0458(15) -0.0065(15) 0.0024(15) -0.0430(19)
C47 0.075(2) 0.093(2) 0.0465(15) -0.0276(15) 0.0046(14) -0.0259(17)
C48 0.0599(16) 0.0613(16) 0.0476(14) -0.0213(12) -0.0053(12) -0.0108(12)
C49 0.0394(11) 0.0460(12) 0.0400(11) -0.0099(9) -0.0156(9) -0.0119(9)
C50 0.0342(10) 0.0305(10) 0.0466(11) -0.0041(9) -0.0153(9) -0.0044(8)
C51 0.0725(19) 0.0494(15) 0.096(2) -0.0193(15) -0.0541(18) 0.0197(13)
C52 0.097(2) 0.0478(15) 0.088(2) 0.0075(15) -0.060(2) 0.0073(15)
C53 0.0480(16) 0.091(2) 0.093(2) -0.0149(19) -0.0354(16) -0.0028(15)
C54 0.090(2) 0.0520(16) 0.083(2) 0.0105(15) -0.0248(18) -0.0156(16)
C55 0.0673(17) 0.0571(15) 0.0696(17) -0.0163(13) -0.0328(14) -0.0080(13)
C56 0.0651(18) 0.0443(14) 0.108(2) -0.0030(15) -0.0485(17) -0.0021(12)
C57 0.0585(18) 0.0505(16) 0.127(3) -0.0157(18) -0.0122(18) 0.0007(13)
C58 0.078(2) 0.0446(16) 0.218(5) -0.012(2) -0.084(3) 0.0053(15)
Li1 0.051(2) 0.0414(19) 0.045(2) -0.0068(16) -0.0225(17) 0.0120(16)
Li2 0.059(3) 0.040(2) 0.083(3) -0.005(2) -0.042(2) -0.0051(18)

loop_
_atom_type_symbol
_atom_type_description
_atom_type_scat_dispersion_real
_atom_type_scat_dispersion_imag
_atom_type_scat_source
C C 0.0033 0.0016 'International Tables Vol C Tables 4.2.6.8 and 6.1.1.4'
H H 0.0000 0.0000 'International Tables Vol C Tables 4.2.6.8 and 6.1.1.4'
O O 0.0106 0.0060 'International Tables Vol C Tables 4.2.6.8 and 6.1.1.4'
Li Li -0.0003 0.0001 'International Tables Vol C Tables 4.2.6.8 and 6.1.1.4'
Ce Ce -0.2486 2.6331 'International Tables Vol C Tables 4.2.6.8 and 6.1.1.4'

loop_
_geom_angle_atom_site_label_1
_geom_angle_atom_site_label_2
_geom_angle_atom_site_label_3
_geom_angle
_geom_angle_site_symmetry_1
_geom_angle_site_symmetry_3
O3 Ce1 O1 90.62(5) . .
O3 Ce1 O5 71.35(6) . .
O1 Ce1 O5 100.41(5) . .
O3 Ce1 O4 154.88(5) . .
O1 Ce1 O4 72.55(5) . .
O5 Ce1 O4 93.01(6) . .
O3 Ce1 O2 93.25(5) . .
O1 Ce1 O2 94.17(5) . .
O5 Ce1 O2 158.74(5) . .
O4 Ce1 O2 106.17(5) . .
O3 Ce1 O2 99.07(5) . 2_666
O1 Ce1 O2 159.96(5) . 2_666
O5 Ce1 O2 99.31(5) . 2_666
O4 Ce1 O2 102.89(5) . 2_666
O2 Ce1 O2 67.95(5) . 2_666
O3 Ce1 Li1 122.35(8) . .
O1 Ce1 Li1 36.20(8) . .
O5 Ce1 Li1 93.67(8) . .
O4 Ce1 Li1 36.87(8) . .
O2 Ce1 Li1 107.15(8) . .
O2 Ce1 Li1 138.57(8) 2_666 .
O3 Ce1 Li2 35.35(10) . .
O1 Ce1 Li2 94.65(9) . .
O5 Ce1 Li2 36.11(10) . .
O4 Ce1 Li2 125.56(9) . .
O2 Ce1 Li2 127.77(9) . .
O2 Ce1 Li2 103.41(8) 2_666 .
Li1 Ce1 Li2 109.93(10) . .
C1 O1 Li1 120.37(16) . .
C1 O1 Ce1 141.30(12) . .
Li1 O1 Ce1 96.88(12) . .
C11 O2 Ce1 126.74(10) . .
C11 O2 Ce1 120.90(10) . 2_666
Ce1 O2 Ce1 112.05(5) . 2_666
C21 O3 Li2 124.3(2) . .
C21 O3 Ce1 136.46(13) . .
Li2 O3 Ce1 98.00(16) . .
C31 O4 Li1 111.54(16) . .
C31 O4 Ce1 150.68(13) . .
Li1 O4 Ce1 95.84(12) . .
C41 O5 Li2 120.08(18) . .
C41 O5 Ce1 142.74(14) . .
Li2 O5 Ce1 97.06(14) . .
C51 O6 C53 112.5(2) . .
C51 O6 Li1 108.76(19) . .
C53 O6 Li1 122.4(2) . .
C52 O7 C54 112.1(2) . .
C52 O7 Li1 108.4(2) . .
C54 O7 Li1 123.8(2) . .
C57 O8 C55 113.1(2) . .
C57 O8 Li2 127.4(2) . .
C55 O8 Li2 107.93(19) . .
C58 O9 C56 125.5(2) . .
C58 O9 Li2 123.9(2) . .
C56 O9 Li2 107.5(2) . .
O1 C1 C10 122.65(17) . .
O1 C1 C2 119.24(17) . .
C10 C1 C2 118.10(17) . .
C3 C2 C1 121.41(19) . .
C2 C3 C4 121.06(19) . .
C3 C4 C5 123.0(2) . .
C3 C4 C9 118.25(18) . .
C5 C4 C9 118.8(2) . .
C6 C5 C4 121.5(2) . .
C5 C6 C7 119.8(2) . .
C8 C7 C6 120.8(2) . .
C7 C8 C9 121.2(2) . .
C10 C9 C8 122.68(19) . .
C10 C9 C4 119.29(18) . .
C8 C9 C4 118.02(19) . .
C1 C10 C9 121.88(18) . .
O2 C11 C20 121.65(16) . .
O2 C11 C12 118.98(16) . .
C20 C11 C12 119.37(16) . .
C13 C12 C11 120.56(17) . .
C12 C13 C14 121.38(17) . .
C13 C14 C19 118.50(16) . .
C13 C14 C15 122.64(19) . .
C19 C14 C15 118.86(18) . .
C16 C15 C14 120.5(2) . .
C15 C16 C17 120.6(2) . .
C18 C17 C16 120.8(2) . .
C17 C18 C19 120.6(2) . .
C18 C19 C14 118.67(18) . .
C18 C19 C20 122.22(18) . .
C14 C19 C20 119.11(17) . .
C11 C20 C19 121.04(17) . .
O3 C21 C30 122.0(2) . .
O3 C21 C22 119.1(2) . .
C30 C21 C22 119.0(2) . .
C23 C22 C21 120.3(2) . .
C22 C23 C24 121.7(2) . .
C23 C24 C25 122.9(2) . .
C23 C24 C29 118.7(2) . .
C25 C24 C29 118.5(3) . .
C26 C25 C24 121.0(3) . .
C25 C26 C27 120.6(2) . .
C28 C27 C26 120.3(3) . .
C27 C28 C29 120.6(3) . .
C28 C29 C30 122.5(2) . .
C28 C29 C24 119.0(2) . .
C30 C29 C24 118.5(2) . .
C21 C30 C29 121.7(2) . .
O4 C31 C40 122.06(18) . .
O4 C31 C32 119.38(18) . .
C40 C31 C32 118.54(18) . .
O4 C31 Li1 41.16(11) . .
C40 C31 Li1 138.36(17) . .
C32 C31 Li1 89.84(15) . .
C33 C32 C31 120.8(2) . .
C32 C33 C34 121.7(2) . .
C33 C34 C39 118.04(18) . .
C33 C34 C35 123.4(2) . .
C39 C34 C35 118.6(2) . .
C36 C35 C34 121.1(2) . .
C35 C36 C37 120.1(2) . .
C38 C37 C36 120.9(3) . .
C37 C38 C39 121.1(2) . .
C40 C39 C38 122.5(2) . .
C40 C39 C34 119.37(19) . .
C38 C39 C34 118.2(2) . .
C31 C40 C39 121.45(19) . .
O5 C41 C50 122.61(18) . .
O5 C41 C42 119.0(2) . .
C50 C41 C42 118.4(2) . .
C43 C42 C41 121.6(2) . .
C42 C43 C44 121.0(2) . .
C43 C44 C45 122.9(3) . .
C43 C44 C49 118.1(2) . .
C45 C44 C49 118.9(3) . .
C46 C45 C44 121.3(3) . .
C45 C46 C47 120.2(3) . .
C48 C47 C46 120.9(3) . .
C47 C48 C49 120.5(3) . .
C50 C49 C48 122.0(2) . .
C50 C49 C44 119.7(2) . .
C48 C49 C44 118.2(2) . .
C41 C50 C49 121.11(19) . .
O6 C51 C52 107.0(2) . .
O6 C51 Li1 42.24(13) . .
C52 C51 Li1 75.09(17) . .
O7 C52 C51 107.6(2) . .
O8 C55 C56 108.0(2) . .
O9 C56 C55 110.8(3) . .
O9 C56 Li2 43.56(14) . .
C55 C56 Li2 78.03(18) . .
O1 Li1 O4 93.45(16) . .
O1 Li1 O6 109.4(2) . .
O4 Li1 O6 134.5(2) . .
O1 Li1 O7 129.1(2) . .
O4 Li1 O7 112.1(2) . .
O6 Li1 O7 83.55(15) . .
O1 Li1 C31 120.74(17) . .
O4 Li1 C31 27.30(8) . .
O6 Li1 C31 117.25(18) . .
O7 Li1 C31 91.56(16) . .
O1 Li1 C51 117.79(18) . .
O4 Li1 C51 147.4(2) . .
O6 Li1 C51 29.00(10) . .
O7 Li1 C51 55.97(12) . .
C31 Li1 C51 120.86(15) . .
O1 Li1 Ce1 46.93(9) . .
O4 Li1 Ce1 47.29(9) . .
O6 Li1 Ce1 145.07(19) . .
O7 Li1 Ce1 130.70(18) . .
C31 Li1 Ce1 74.24(9) . .
C51 Li1 Ce1 164.72(16) . .
O3 Li2 O5 93.33(19) . .
O3 Li2 O9 117.6(2) . .
O5 Li2 O9 113.7(3) . .
O3 Li2 O8 122.1(3) . .
O5 Li2 O8 128.0(2) . .
O9 Li2 O8 84.18(17) . .
O3 Li2 C56 138.4(2) . .
O5 Li2 C56 119.9(2) . .
O9 Li2 C56 28.93(10) . .
O8 Li2 C56 57.21(12) . .
O3 Li2 Ce1 46.65(10) . .
O5 Li2 Ce1 46.84(10) . .
O9 Li2 Ce1 132.1(2) . .
O8 Li2 Ce1 143.65(19) . .
C56 Li2 Ce1 158.1(2) . .

loop_
_geom_bond_atom_site_label_1
_geom_bond_atom_site_label_2
_geom_bond_distance
_geom_bond_site_symmetry_2
Ce1 O3 2.3485(14) .
Ce1 O1 2.3492(13) .
Ce1 O5 2.3506(14) .
Ce1 O4 2.3582(14) .
Ce1 O2 2.4256(13) .
Ce1 O2 2.4374(12) 2_666
Ce1 Li1 3.193(3) .
Ce1 Li2 3.198(4) .
O1 C1 1.332(2) .
O1 Li1 1.899(4) .
O2 C11 1.352(2) .
O2 Ce1 2.4374(12) 2_666
O3 C21 1.344(3) .
O3 Li2 1.869(5) .
O4 C31 1.342(2) .
O4 Li1 1.926(4) .
O5 C41 1.334(2) .
O5 Li2 1.899(5) .
O6 C51 1.424(3) .
O6 C53 1.428(4) .
O6 Li1 1.975(4) .
O7 C52 1.427(3) .
O7 C54 1.438(4) .
O7 Li1 1.994(4) .
O8 C57 1.411(3) .
O8 C55 1.415(3) .
O8 Li2 2.023(5) .
O9 C58 1.275(4) .
O9 C56 1.373(3) .
O9 Li2 1.957(4) .
C1 C10 1.374(3) .
C1 C2 1.420(3) .
C2 C3 1.365(3) .
C3 C4 1.412(3) .
C4 C5 1.414(3) .
C4 C9 1.419(3) .
C5 C6 1.357(4) .
C6 C7 1.397(4) .
C7 C8 1.359(3) .
C8 C9 1.417(3) .
C9 C10 1.413(3) .
C11 C20 1.367(3) .
C11 C12 1.415(3) .
C12 C13 1.364(3) .
C13 C14 1.404(3) .
C14 C19 1.420(3) .
C14 C15 1.421(3) .
C15 C16 1.363(3) .
C16 C17 1.393(4) .
C17 C18 1.366(3) .
C18 C19 1.416(3) .
C19 C20 1.419(2) .
C21 C30 1.368(3) .
C21 C22 1.426(3) .
C22 C23 1.362(3) .
C23 C24 1.401(4) .
C24 C25 1.417(3) .
C24 C29 1.428(3) .
C25 C26 1.353(4) .
C26 C27 1.406(4) .
C27 C28 1.370(4) .
C28 C29 1.408(4) .
C29 C30 1.416(3) .
C31 C40 1.372(3) .
C31 C32 1.423(3) .
C31 Li1 2.722(4) .
C32 C33 1.361(3) .
C33 C34 1.402(3) .
C34 C39 1.424(3) .
C34 C35 1.422(3) .
C35 C36 1.362(4) .
C36 C37 1.391(4) .
C37 C38 1.361(4) .
C38 C39 1.418(3) .
C39 C40 1.413(3) .
C41 C50 1.370(3) .
C41 C42 1.421(3) .
C42 C43 1.354(4) .
C43 C44 1.408(4) .
C44 C45 1.414(4) .
C44 C49 1.419(3) .
C45 C46 1.344(5) .
C46 C47 1.393(5) .
C47 C48 1.368(4) .
C48 C49 1.414(3) .
C49 C50 1.412(3) .
C51 C52 1.480(5) .
C51 Li1 2.782(4) .
C55 C56 1.481(4) .
C56 Li2 2.708(5) .

loop_
_platon_squeeze_void_nr
_platon_squeeze_void_average_x
_platon_squeeze_void_average_y
_platon_squeeze_void_average_z
_platon_squeeze_void_volume
_platon_squeeze_void_count_electrons
_platon_squeeze_void_content
1 0.017 0.972 0.464 6 0 ' '
2 0.500 0.000 0.000 390 77 ' '
3 0.979 0.034 0.544 6 0 ' '
